data_7207554
loop_
_publ_author_name
'Issa, Nizar'
'Barnett, Sarah A.'
'Mohamed, Sharmarke'
'Braun, Doris E.'
'Copley, Royston C. B.'
'Tocher, Derek A.'
'Price, Sarah L.'

_publ_section_title
;
 Screening for cocrystals of succinic acid and 4-aminobenzoic acid
;
_journal_issue 7
_journal_name_full CrystEngComm
_journal_page_first 2454
_journal_paper_doi 10.1039/c2ce06325e
_journal_volume 14
_journal_year 2012
_chemical_formula_moiety 'C15 H10 O, 0.5(C4 H6 O4)'
_chemical_formula_sum 'C17 H13 O3'
_chemical_formula_weight 265.27
_chemical_name_common '2(Diphenylcyclopropenone)(Succinic Acid)'
_chemical_name_systematic
;
Diphenylcyclopropenone Succinic acid (2/1)
;
_space_group_IT_number 14
_symmetry_cell_setting monoclinic
_symmetry_space_group_name_Hall '-P 2ybc'
_symmetry_space_group_name_H-M 'P 1 21/c 1'
_atom_sites_solution_hydrogens geom
_atom_sites_solution_primary direct
_atom_sites_solution_secondary difmap
_audit_creation_method SHELXL-97
_cell_angle_alpha 90.00
_cell_angle_beta 90.471(4)
_cell_angle_gamma 90.00
_cell_formula_units_Z 4
_cell_length_a 14.654(4)
_cell_length_b 5.5540(14)
_cell_length_c 16.288(4)
_cell_measurement_reflns_used 4236
_cell_measurement_temperature 150(2)
_cell_measurement_theta_max 28.2575
_cell_measurement_theta_min 2.5011
_cell_volume 1325.6(6)
_computing_cell_refinement 'Bruker SAINT'
_computing_data_collection 'Bruker SMART (Bruker, 2001)'
_computing_data_reduction 'Bruker SAINT'
_computing_molecular_graphics
;
SHELXTL (Bruker, 2000) and Mercury (Macrae et al., 2006)
;
_computing_publication_material 'Bruker SHELXTL and local programs'
_computing_structure_refinement 'SHELXL-97 (Sheldrick, 1997)'
_computing_structure_solution 'SHELXS-97 (Sheldrick, 1990)'
_diffrn_ambient_temperature 150(2)
_diffrn_measured_fraction_theta_full 0.995
_diffrn_measured_fraction_theta_max 0.961
_diffrn_measurement_device_type 'Bruker SMART APEX diffractometer'
_diffrn_measurement_method '\w rotation with narrow frames'
_diffrn_radiation_monochromator graphite
_diffrn_radiation_source 'fine-focus sealed tube'
_diffrn_radiation_type MoK\a
_diffrn_radiation_wavelength 0.71073
_diffrn_reflns_av_R_equivalents 0.0296
_diffrn_reflns_av_sigmaI/netI 0.0288
_diffrn_reflns_limit_h_max 19
_diffrn_reflns_limit_h_min -19
_diffrn_reflns_limit_k_max 7
_diffrn_reflns_limit_k_min -7
_diffrn_reflns_limit_l_max 21
_diffrn_reflns_limit_l_min -21
_diffrn_reflns_number 10750
_diffrn_reflns_theta_full 26.00
_diffrn_reflns_theta_max 28.31
_diffrn_reflns_theta_min 2.50
_exptl_absorpt_coefficient_mu 0.091
_exptl_absorpt_correction_T_max 1.0000
_exptl_absorpt_correction_T_min 0.8442
_exptl_absorpt_correction_type multi-scan
_exptl_absorpt_process_details 'SADABS v2.10'
_exptl_crystal_colour Colourless
_exptl_crystal_density_diffrn 1.329
_exptl_crystal_density_method 'not measured'
_exptl_crystal_description Block
_exptl_crystal_F_000 556
_exptl_crystal_size_max 0.50
_exptl_crystal_size_mid 0.30
_exptl_crystal_size_min 0.03
_refine_diff_density_max 0.471
_refine_diff_density_min -0.225
_refine_diff_density_rms 0.051
_refine_ls_extinction_method none
_refine_ls_goodness_of_fit_ref 1.053
_refine_ls_hydrogen_treatment mixed
_refine_ls_matrix_type full
_refine_ls_number_parameters 233
_refine_ls_number_reflns 3179
_refine_ls_number_restraints 0
_refine_ls_restrained_S_all 1.053
_refine_ls_R_factor_all 0.0563
_refine_ls_R_factor_gt 0.0474
_refine_ls_shift/su_max 0.000
_refine_ls_shift/su_mean 0.000
_refine_ls_structure_factor_coef Fsqd
_refine_ls_weighting_details 'calc w=1/[\s^2^(Fo^2^)+(0.0782P)^2^+0.2534P] where P=(Fo^2^+2Fc^2^)/3'
_refine_ls_weighting_scheme calc
_refine_ls_wR_factor_gt 0.1261
_refine_ls_wR_factor_ref 0.1333
_reflns_number_gt 2638
_reflns_number_total 3179
_reflns_threshold_expression >2sigma(I)
_cod_data_source_file c2ce06325e.txt
_cod_data_source_block SuccinicAcid_diphenylcyclopropenone
_cod_depositor_comments
;
The following automatic conversions were performed:

'_symmetry_cell_setting' value 'Monoclinic' changed to 'monoclinic'
according to /home/saulius/struct/CIF-dictionaries/cif_core.dic
dictionary named 'cif_core.dic' version 2.4.1 from 2010-06-29.

Automatic conversion script
Id: cif_fix_values 1715 2011-07-08 13:25:40Z adriana 
;
_cod_original_sg_symbol_H-M 'P 21/c'
_cod_database_code 7207554

loop_
_symmetry_equiv_pos_as_xyz
'x, y, z'
'-x, y+1/2, -z+1/2'
'-x, -y, -z'
'x, -y-1/2, z-1/2'

loop_
_atom_site_label
_atom_site_type_symbol
_atom_site_fract_x
_atom_site_fract_y
_atom_site_fract_z
_atom_site_U_iso_or_equiv
_atom_site_adp_type
_atom_site_occupancy
_atom_site_symmetry_multiplicity
_atom_site_calc_flag
O1 O 0.30165(6) 1.02278(18) 0.43259(7) 0.0399(3) Uani 1 1 d
C6 C 0.46878(8) 0.5467(2) 0.37606(7) 0.0231(3) Uani 1 1 d
C5 C 0.53612(9) 0.6634(2) 0.42245(8) 0.0257(3) Uani 1 1 d
C15 C 0.24017(9) 0.3504(2) 0.23722(8) 0.0283(3) Uani 1 1 d
C9 C 0.29192(8) 0.6533(2) 0.34021(8) 0.0249(3) Uani 1 1 d
C10 C 0.22375(8) 0.5558(2) 0.28423(7) 0.0244(3) Uani 1 1 d
C1 C 0.48946(9) 0.3306(2) 0.33626(8) 0.0260(3) Uani 1 1 d
C12 C 0.07719(9) 0.6017(3) 0.21802(8) 0.0319(3) Uani 1 1 d
C8 C 0.31809(8) 0.8365(2) 0.39469(8) 0.0277(3) Uani 1 1 d
C3 C 0.64261(9) 0.3500(2) 0.39048(8) 0.0295(3) Uani 1 1 d
C11 C 0.14106(9) 0.6796(2) 0.27497(8) 0.0280(3) Uani 1 1 d
C2 C 0.57633(9) 0.2332(2) 0.34391(8) 0.0297(3) Uani 1 1 d
C4 C 0.62297(9) 0.5654(3) 0.42946(8) 0.0294(3) Uani 1 1 d
C7 C 0.37861(8) 0.6530(2) 0.37155(7) 0.0246(3) Uani 1 1 d
C14 C 0.17592(10) 0.2740(3) 0.18002(8) 0.0321(3) Uani 1 1 d
C13 C 0.09518(10) 0.4008(3) 0.17016(8) 0.0330(3) Uani 1 1 d
O3 O 0.16956(6) 0.02726(18) 0.99206(6) 0.0347(3) Uani 1 1 d
O2 O 0.12665(7) 0.36814(19) 0.93026(7) 0.0389(3) Uani 1 1 d
C16 C 0.11022(8) 0.1600(2) 0.96652(7) 0.0236(3) Uani 1 1 d
C17 C 0.00964(8) 0.1067(2) 0.97251(8) 0.0269(3) Uani 1 1 d
H2 H 0.5894(11) 0.079(3) 0.3156(10) 0.034(4) Uiso 1 1 d
H5 H 0.5202(11) 0.813(3) 0.4516(10) 0.036(4) Uiso 1 1 d
H4 H 0.6711(14) 0.647(3) 0.4622(12) 0.055(5) Uiso 1 1 d
H1 H 0.4430(11) 0.244(3) 0.3034(10) 0.034(4) Uiso 1 1 d
H3 H 0.7020(11) 0.278(3) 0.3971(10) 0.036(4) Uiso 1 1 d
H7 H 0.0201(12) 0.688(3) 0.2114(10) 0.040(4) Uiso 1 1 d
H6 H 0.1295(11) 0.822(3) 0.3079(10) 0.034(4) Uiso 1 1 d
H8 H 0.0486(13) 0.349(3) 0.1323(11) 0.046(5) Uiso 1 1 d
H10 H 0.2974(11) 0.259(3) 0.2430(10) 0.037(4) Uiso 1 1 d
H9 H 0.1865(11) 0.129(3) 0.1458(10) 0.034(4) Uiso 1 1 d
H12 H -0.0223(11) 0.256(3) 0.9920(11) 0.040(4) Uiso 1 1 d
H13 H -0.0133(12) 0.072(3) 0.9146(12) 0.050(5) Uiso 1 1 d
H11 H 0.1915(17) 0.392(4) 0.9343(15) 0.084(7) Uiso 1 1 d

loop_
_atom_site_aniso_label
_atom_site_aniso_U_11
_atom_site_aniso_U_22
_atom_site_aniso_U_33
_atom_site_aniso_U_23
_atom_site_aniso_U_13
_atom_site_aniso_U_12
O1 0.0281(5) 0.0380(6) 0.0534(7) -0.0214(5) -0.0032(4) 0.0092(4)
C6 0.0222(6) 0.0250(6) 0.0222(6) 0.0010(5) 0.0026(4) 0.0027(5)
C5 0.0252(6) 0.0271(6) 0.0248(6) -0.0019(5) 0.0020(5) 0.0007(5)
C15 0.0244(6) 0.0293(7) 0.0313(7) -0.0024(5) 0.0017(5) -0.0002(5)
C9 0.0224(6) 0.0269(6) 0.0255(6) -0.0010(5) 0.0016(4) 0.0024(5)
C10 0.0223(6) 0.0275(6) 0.0233(6) 0.0015(5) 0.0008(4) -0.0024(5)
C1 0.0237(6) 0.0260(6) 0.0283(6) -0.0015(5) 0.0002(5) 0.0011(5)
C12 0.0257(7) 0.0388(7) 0.0311(7) 0.0010(6) -0.0039(5) 0.0041(6)
C8 0.0209(6) 0.0319(7) 0.0302(6) -0.0044(5) 0.0001(5) 0.0032(5)
C3 0.0209(6) 0.0351(7) 0.0325(7) 0.0055(5) 0.0025(5) 0.0059(5)
C11 0.0276(6) 0.0286(6) 0.0277(6) -0.0013(5) 0.0006(5) 0.0025(5)
C2 0.0301(7) 0.0262(6) 0.0331(7) -0.0002(5) 0.0044(5) 0.0054(5)
C4 0.0228(6) 0.0363(7) 0.0290(6) 0.0011(5) -0.0010(5) -0.0022(5)
C7 0.0239(6) 0.0258(6) 0.0242(6) -0.0024(5) 0.0012(4) 0.0006(5)
C14 0.0319(7) 0.0333(7) 0.0312(7) -0.0069(6) 0.0012(5) -0.0034(6)
C13 0.0289(7) 0.0418(8) 0.0284(7) -0.0043(6) -0.0037(5) -0.0047(6)
O3 0.0222(5) 0.0381(5) 0.0439(6) 0.0068(4) -0.0033(4) -0.0012(4)
O2 0.0267(5) 0.0368(6) 0.0532(7) 0.0164(5) -0.0004(4) -0.0072(4)
C16 0.0214(6) 0.0268(6) 0.0225(6) -0.0002(5) -0.0002(4) -0.0045(5)
C17 0.0209(6) 0.0300(7) 0.0298(7) 0.0034(5) -0.0028(5) -0.0041(5)

loop_
_atom_type_symbol
_atom_type_description
_atom_type_scat_dispersion_real
_atom_type_scat_dispersion_imag
_atom_type_scat_source
C C 0.0033 0.0016 'International Tables Vol C Tables 4.2.6.8 and 6.1.1.4'
H H 0.0000 0.0000 'International Tables Vol C Tables 4.2.6.8 and 6.1.1.4'
O O 0.0106 0.0060 'International Tables Vol C Tables 4.2.6.8 and 6.1.1.4'

loop_
_geom_angle_atom_site_label_1
_geom_angle_atom_site_label_2
_geom_angle_atom_site_label_3
_geom_angle
_geom_angle_site_symmetry_1
_geom_angle_site_symmetry_3
C5 C6 C1 119.61(11) . .
C5 C6 C7 118.56(11) . .
C1 C6 C7 121.83(11) . .
C4 C5 C6 120.37(12) . .
C4 C5 H5 120.7(9) . .
C6 C5 H5 118.9(9) . .
C14 C15 C10 119.99(12) . .
C14 C15 H10 118.6(9) . .
C10 C15 H10 121.4(10) . .
C7 C9 C8 61.01(9) . .
C7 C9 C10 150.18(12) . .
C8 C9 C10 148.42(12) . .
C15 C10 C11 119.68(12) . .
C15 C10 C9 121.92(11) . .
C11 C10 C9 118.33(12) . .
C2 C1 C6 119.67(12) . .
C2 C1 H1 119.0(9) . .
C6 C1 H1 121.3(9) . .
C11 C12 C13 119.89(13) . .
C11 C12 H7 120.0(10) . .
C13 C12 H7 120.2(10) . .
O1 C8 C9 151.05(13) . .
O1 C8 C7 150.69(13) . .
C9 C8 C7 58.23(9) . .
C4 C3 C2 120.45(12) . .
C4 C3 H3 119.9(10) . .
C2 C3 H3 119.6(10) . .
C12 C11 C10 119.94(12) . .
C12 C11 H6 120.3(9) . .
C10 C11 H6 119.7(9) . .
C1 C2 C3 120.26(12) . .
C1 C2 H2 118.4(9) . .
C3 C2 H2 121.4(9) . .
C3 C4 C5 119.64(12) . .
C3 C4 H4 119.5(11) . .
C5 C4 H4 120.9(11) . .
C9 C7 C8 60.76(9) . .
C9 C7 C6 149.91(12) . .
C8 C7 C6 149.30(12) . .
C13 C14 C15 119.82(13) . .
C13 C14 H9 119.0(9) . .
C15 C14 H9 121.2(9) . .
C14 C13 C12 120.64(13) . .
C14 C13 H8 121.5(11) . .
C12 C13 H8 117.8(11) . .
C16 O2 H11 106.0(14) . .
O3 C16 O2 123.60(12) . .
O3 C16 C17 123.90(11) . .
O2 C16 C17 112.50(11) . .
C16 C17 C17 112.31(13) . 3_557
C16 C17 H12 108.5(10) . .
C17 C17 H12 111.6(10) 3_557 .
C16 C17 H13 107.0(10) . .
C17 C17 H13 109.7(11) 3_557 .
H12 C17 H13 107.5(14) . .

loop_
_geom_bond_atom_site_label_1
_geom_bond_atom_site_label_2
_geom_bond_distance
_geom_bond_site_symmetry_2
O1 C8 1.2298(16) .
C6 C5 1.3974(17) .
C6 C1 1.3982(17) .
C6 C7 1.4485(17) .
C5 C4 1.3881(18) .
C5 H5 0.987(17) .
C15 C14 1.3857(19) .
C15 C10 1.3955(18) .
C15 H10 0.985(17) .
C9 C7 1.3652(18) .
C9 C8 1.4012(18) .
C9 C10 1.4519(17) .
C10 C11 1.4006(18) .
C1 C2 1.3879(18) .
C1 H1 0.988(16) .
C12 C11 1.3818(19) .
C12 C13 1.387(2) .
C12 H7 0.970(17) .
C8 C7 1.4047(17) .
C3 C4 1.386(2) .
C3 C2 1.3884(19) .
C3 H3 0.963(17) .
C11 H6 0.971(16) .
C2 H2 0.990(16) .
C4 H4 0.99(2) .
C14 C13 1.385(2) .
C14 H9 0.994(16) .
C13 H8 0.960(18) .
O3 C16 1.2112(15) .
O2 C16 1.3210(15) .
O2 H11 0.96(3) .
C16 C17 1.5073(17) .
C17 C17 1.514(3) 3_557
C17 H12 1.004(18) .
C17 H13 1.018(19) .

loop_
_geom_hbond_atom_site_label_D
_geom_hbond_atom_site_label_H
_geom_hbond_atom_site_label_A
_geom_hbond_distance_DH
_geom_hbond_distance_HA
_geom_hbond_distance_DA
_geom_hbond_angle_DHA
_geom_hbond_site_symmetry_A
O2 H11 O1 0.96(3) 1.68(3) 2.6351(15) 170(2) 4_576

loop_
_geom_torsion_atom_site_label_1
_geom_torsion_atom_site_label_2
_geom_torsion_atom_site_label_3
_geom_torsion_atom_site_label_4
_geom_torsion
_geom_torsion_site_symmetry_4
C1 C6 C5 C4 -0.31(19) .
C7 C6 C5 C4 178.94(11) .
C14 C15 C10 C11 1.85(19) .
C14 C15 C10 C9 -175.09(12) .
C7 C9 C10 C15 7.1(3) .
C8 C9 C10 C15 174.80(19) .
C7 C9 C10 C11 -169.9(2) .
C8 C9 C10 C11 -2.2(3) .
C5 C6 C1 C2 0.64(18) .
C7 C6 C1 C2 -178.58(12) .
C7 C9 C8 O1 177.7(3) .
C10 C9 C8 O1 4.6(4) .
C10 C9 C8 C7 -173.1(2) .
C13 C12 C11 C10 0.0(2) .
C15 C10 C11 C12 -1.60(19) .
C9 C10 C11 C12 175.46(12) .
C6 C1 C2 C3 -0.3(2) .
C4 C3 C2 C1 -0.3(2) .
C2 C3 C4 C5 0.6(2) .
C6 C5 C4 C3 -0.3(2) .
C10 C9 C7 C8 172.7(3) .
C8 C9 C7 C6 -178.0(3) .
C10 C9 C7 C6 -5.3(4) .
O1 C8 C7 C9 -177.7(3) .
O1 C8 C7 C6 0.3(4) .
C9 C8 C7 C6 178.0(2) .
C5 C6 C7 C9 174.9(2) .
C1 C6 C7 C9 -5.9(3) .
C5 C6 C7 C8 -1.7(3) .
C1 C6 C7 C8 177.56(19) .
C10 C15 C14 C13 -0.5(2) .
C15 C14 C13 C12 -1.1(2) .
C11 C12 C13 C14 1.4(2) .
O3 C16 C17 C17 10.6(2) 3_557
O2 C16 C17 C17 -169.37(14) 3_557
